data_7711465
loop_
_publ_author_name
'Song, Dongxue'
'Ji, Xiaoxi'
'Li, Yong'
'Wu, Shuangyan'
'Zhang, Ying'
'Wang, Xiaofeng'
'Sun, Yaguang'
'Gao, Enjun'
'Zhu, Mingchang'

_publ_section_title
;
 Two novel zinc-based MOFs as luminescence sensors to detect
 phenylglyoxylic acid
;
_journal_name_full 'Dalton Transactions'
_journal_paper_doi 10.1039/D2DT02406C
_journal_year 2022
_chemical_formula_moiety 'C50 H44 N6 O21 Zn4'
_chemical_formula_sum 'C74 H100 N14 O29 Zn4'
_chemical_formula_weight 1911.15
_space_group_crystal_system monoclinic
_space_group_IT_number 14
_space_group_name_Hall '-P 2ybc'
_space_group_name_H-M_alt 'P 1 21/c 1'
_atom_sites_solution_hydrogens mixed
_atom_sites_solution_primary dual
_audit_creation_date 2022-09-26
_audit_creation_method
;
Olex2 1.2
(compiled 2016.09.09 svn.r3337 for OlexSys, GUI svn.r5227)
;
_audit_update_record
;
2022-09-26 deposited with the CCDC.	2022-09-29 downloaded from the CCDC.
;
_cell_angle_alpha 90
_cell_angle_beta 109.529(2)
_cell_angle_gamma 90
_cell_formula_units_Z 4
_cell_length_a 18.4312(3)
_cell_length_b 21.5199(3)
_cell_length_c 25.8251(5)
_cell_measurement_reflns_used 21036
_cell_measurement_temperature 99.99(10)
_cell_measurement_theta_max 67.9790
_cell_measurement_theta_min 2.5780
_cell_volume 9653.9(3)
_computing_cell_refinement 'CrysAlisPro 1.171.41.105a (Rigaku OD, 2021)'
_computing_data_collection 'CrysAlisPro 1.171.41.105a (Rigaku OD, 2021)'
_computing_data_reduction 'CrysAlisPro 1.171.41.105a (Rigaku OD, 2021)'
_computing_molecular_graphics 'Olex2 (Dolomanov et al., 2009)'
_computing_publication_material 'Olex2 (Dolomanov et al., 2009)'
_computing_structure_refinement 'ShelXL (Sheldrick, 2015)'
_computing_structure_solution 'ShelXT (Sheldrick, 2015)'
_diffrn_ambient_environment N~2~
_diffrn_ambient_temperature 99.99(10)
_diffrn_detector 'Hybrid Pixel Array Detector'
_diffrn_detector_area_resol_mean 10.0000
_diffrn_measured_fraction_theta_full 0.972
_diffrn_measured_fraction_theta_max 0.972
_diffrn_measurement_details
;
List of Runs (angles in degrees, time in seconds):

  # Type    Start    End  Width  t~exp~   \w     \q     \k     \f   Frames
#--------------------------------------------------------------------------
  1  \w     55.00  91.00   0.50    1.18    --   42.10  68.00   6.00   72
  2  \w     20.00  51.00   0.50    1.18    --   42.10  68.00   6.00   62
  3  \w     47.00  75.00   0.50    4.73    --   94.70 -68.00-126.00   56
  4  \w     71.00 182.00   0.50    4.73    --   94.70  68.00   6.00  222
  5  \w    106.00 132.00   0.50    1.18    --   42.10  82.00  90.00   52
  6  \w     24.00 132.00   0.50    1.18    --   42.10  77.00  30.00  216
  7  \w     24.00  64.00   0.50    1.18    --   42.10 -77.00 -60.00   80
  8  \w     60.00 117.00   0.50    1.18    --   42.10  77.00 120.00  114
  9  \w     21.00  59.00   0.50    1.18    --   42.10 -32.00-120.00   76
 10  \w     13.00  45.00   0.50    1.18    --   42.10 -68.00-126.00   64
 11  \w    107.00 132.00   0.50    1.18    --   42.10  68.00   6.00   50
 12  \w    -46.00  42.00   0.50    1.18    --   42.10 -65.00 150.00  176
 13  \w     22.00  47.00   0.50    1.18    --   42.10  77.00 120.00   50
 14  \w    -31.00   8.00   0.50    1.18    --   42.10 -77.00 -60.00   78
 15  \w    -36.00 -11.00   0.50    1.18    --   42.10 -32.00-120.00   50
 16  \w     67.00  94.00   0.50    1.18    --   42.10  82.00  90.00   54
 17  \w    -35.00  55.00   0.50    1.18    --   42.10 -77.00 150.00  180
 18  \w     58.00  83.00   0.50    1.18    --   42.10  65.00-150.00   50
 19  \w     43.00 119.00   0.50    4.73    --   94.70 -68.00 -90.00  152
 20  \w      5.00  37.00   0.50    4.73    --   94.70 -68.00 -90.00   64
 21  \w     70.00 120.00   0.50    4.73    --   94.70  68.00 -30.00  100
 22  \w     12.00 125.00   0.50    4.73    --   94.70 -50.00  90.00  226
 23  \w      5.00 109.00   0.50    4.73    --   94.70 -82.00  60.00  208
 24  \w    106.00 132.00   0.50    4.73    --   94.70  68.00  90.00   52
 25  \w     71.00  96.00   0.50    4.73    --   94.70  68.00  90.00   50
 26  \w     60.00 144.00   0.50    4.73    --   94.70  33.00  90.00  168
 27  \w    102.00 184.00   0.50    4.73    --   94.70 -17.00 150.00  164
 28  \w     67.00  93.00   0.50    4.73    --   94.70 -17.00 150.00   52
 29  \w    150.00 175.00   0.50    4.73    --   94.70  33.00 150.00   50
 30  \w     27.00  52.00   0.50    4.73    --   94.70 -17.00 150.00   50
 31  \w     85.00 110.00   0.50    4.73    --   94.70  33.00 150.00   50
 32  \w     42.00 116.00   0.50    4.73    --   94.70 -33.00-150.00  148
;
_diffrn_measurement_device 'four-circle diffractometer'
_diffrn_measurement_device_type 'XtaLAB Pro II AFC12 (RINC): Kappa dual home/near'
_diffrn_measurement_method '\w scans'
_diffrn_orient_matrix_type 'CrysAlisPro convention (1999,Acta A55,543-557)'
_diffrn_orient_matrix_UB_11 -0.0294024000
_diffrn_orient_matrix_UB_12 0.0278446000
_diffrn_orient_matrix_UB_13 -0.0582510000
_diffrn_orient_matrix_UB_21 0.0483447000
_diffrn_orient_matrix_UB_22 -0.0475675000
_diffrn_orient_matrix_UB_23 -0.0189664000
_diffrn_orient_matrix_UB_31 -0.0683743000
_diffrn_orient_matrix_UB_32 -0.0456453000
_diffrn_orient_matrix_UB_33 -0.0157613000
_diffrn_radiation_monochromator mirror
_diffrn_radiation_probe x-ray
_diffrn_radiation_type CuK\a
_diffrn_radiation_wavelength 1.54184
_diffrn_reflns_av_R_equivalents 0.0803
_diffrn_reflns_av_unetI/netI 0.0583
_diffrn_reflns_Laue_measured_fraction_full 0.972
_diffrn_reflns_Laue_measured_fraction_max 0.972
_diffrn_reflns_limit_h_max 19
_diffrn_reflns_limit_h_min -21
_diffrn_reflns_limit_k_max 24
_diffrn_reflns_limit_k_min -24
_diffrn_reflns_limit_l_max 29
_diffrn_reflns_limit_l_min -29
_diffrn_reflns_number 52056
_diffrn_reflns_point_group_measured_fraction_full 0.972
_diffrn_reflns_point_group_measured_fraction_max 0.972
_diffrn_reflns_theta_full 62.993
_diffrn_reflns_theta_max 62.993
_diffrn_reflns_theta_min 2.544
_diffrn_source 'micro-focus sealed X-ray tube'
_diffrn_source_type 'Rigaku (Cu) X-ray Source'
_exptl_absorpt_coefficient_mu 1.786
_exptl_absorpt_correction_T_max 1.00000
_exptl_absorpt_correction_T_min 0.35784
_exptl_absorpt_correction_type multi-scan
_exptl_absorpt_process_details
;
CrysAlisPro 1.171.41.105a (Rigaku Oxford Diffraction, 2021)
Empirical absorption correction using spherical harmonics,
implemented in SCALE3 ABSPACK scaling algorithm.
;
_exptl_crystal_colour orange
_exptl_crystal_density_diffrn 1.315
_exptl_crystal_description prism
_exptl_crystal_F_000 3976
_exptl_crystal_size_max 0.4
_exptl_crystal_size_mid 0.35
_exptl_crystal_size_min 0.25
_refine_diff_density_max 2.493
_refine_diff_density_min -1.313
_refine_diff_density_rms 0.113
_refine_ls_extinction_method none
_refine_ls_goodness_of_fit_ref 1.067
_refine_ls_hydrogen_treatment constr
_refine_ls_matrix_type full
_refine_ls_number_parameters 735
_refine_ls_number_reflns 15168
_refine_ls_number_restraints 88
_refine_ls_restrained_S_all 1.083
_refine_ls_R_factor_all 0.1135
_refine_ls_R_factor_gt 0.0968
_refine_ls_shift/su_max 0.001
_refine_ls_shift/su_mean 0.000
_refine_ls_structure_factor_coef Fsqd
_refine_ls_weighting_details 'w=1/[\s^2^(Fo^2^)+(0.1895P)^2^+7.6376P] where P=(Fo^2^+2Fc^2^)/3'
_refine_ls_weighting_scheme calc
_refine_ls_wR_factor_gt 0.2632
_refine_ls_wR_factor_ref 0.2798
_reflns_Friedel_coverage 0.000
_reflns_number_gt 11556
_reflns_number_total 15168
_reflns_threshold_expression 'I > 2\s(I)'
_cod_data_source_file d2dt02406c2.cif
_cod_data_source_block 2022-9-5-a6-3_auto_sq_sq
_cod_database_code 7711465
_chemical_oxdiff_formula 'Zn C H O N'
_chemical_oxdiff_usercomment 'Zn C H O N'
_shelx_space_group_comment
;
The symmetry employed for this shelxl refinement is uniquely defined
by the following loop, which should always be used as a source of
symmetry information in preference to the above space-group names.
They are only intended as comments.
;
_diffrn_oxdiff_digest_frames
;
018c0e10d13f98e689cd9f6b60ffdf7a1e000283e8f
;
_reflns_odcompleteness_completeness 99.66
_reflns_odcompleteness_iscentric 1
_reflns_odcompleteness_theta 66.97
_olex2_refinement_description
;
1. Fixed Uiso
 At 1.2 times of:
  All C(H) groups, All N(H) groups
 At 1.5 times of:
  All C(H,H,H) groups, All O(H,H) groups
2. Restrained distances
 C48-N5
 1.45 with sigma of 0.01
 N5-C49
 1.45 with sigma of 0.01
 N5-C50
 1.45 with sigma of 0.01
 C50-C49
 2.51 with sigma of 0.01
 H20B-O20
 0.85 with sigma of 0.01
 O20-H20A
 0.85 with sigma of 0.01
 O21-H21B
 0.85 with sigma of 0.01
 O21-H21A
 0.85 with sigma of 0.01
 H20B-H20A
 1.39 with sigma of 0.01
 H21A-H21B
 1.39 with sigma of 0.01
3. Uiso/Uaniso restraints and constraints
C50 \\sim C48 \\sim O17 \\sim N5 \\sim C49: within 3.8A with sigma of 0.01 and
sigma for terminal atoms of 0.01
Uanis(C46) \\sim Ueq: with sigma of 0.01 and sigma for terminal atoms of 0.01
Uanis(O17) \\sim Ueq: with sigma of 0.01 and sigma for terminal atoms of 0.01
Uanis(O20) \\sim Ueq: with sigma of 0.01 and sigma for terminal atoms of 0.01
4.a Riding coordinates:
 N1(H1), O20(H20A), O20(H20B), O21(H21A), O21(H21B)
4.b Rotating group:
 O19(H19A,H19B)
4.c Aromatic/amide H refined with riding coordinates:
 N2(H2), C7(H7), C17(H17), C18(H18), C29(H29), C4(H4), C21(H21), C22(H22),
 C10(H10), N4(H4A), C26(H26), C13(H13), C9(H9), N3(H3), C42(H42), C14(H14),
 C35(H35), C36(H36), C40(H40), C43(H43), C33(H33), C32(H32), C39(H39), C45(H45),
  C48(H48)
4.d Idealised Me refined as rotating group:
 C47(H47A,H47B,H47C), C46(H46A,H46B,H46C), C49(H49A,H49B,H49C), C50(H50A,H50B,
 H50C)
;
_shelx_shelxl_version_number 2016/6
_olex2_submission_special_instructions 'No special instructions were received'
_oxdiff_exptl_absorpt_empirical_details
;
Empirical correction (ABSPACK) includes:
- Absorption correction using spherical harmonics
- Frame scaling
;
_oxdiff_exptl_absorpt_empirical_full_max 3.347
_oxdiff_exptl_absorpt_empirical_full_min 0.537
_platon_squeeze_void_probe_radius 1.20

loop_
_space_group_symop_operation_xyz
'x, y, z'
'-x, y+1/2, -z+1/2'
'-x, -y, -z'
'x, -y-1/2, z-1/2'

loop_
_atom_site_label
_atom_site_type_symbol
_atom_site_fract_x
_atom_site_fract_y
_atom_site_fract_z
_atom_site_U_iso_or_equiv
_atom_site_adp_type
_atom_site_occupancy
_atom_site_site_symmetry_order
_atom_site_calc_flag
_atom_site_refinement_flags_posn
_atom_site_refinement_flags_adp
_atom_site_refinement_flags_occupancy
_atom_site_disorder_assembly
_atom_site_disorder_group
Zn2 Zn 0.46753(4) -0.13541(3) 0.65999(3) 0.0425(2) Uani 1 1 d . . . . .
Zn3 Zn 1.04335(4) 0.08309(3) 0.82287(3) 0.0480(2) Uani 1 1 d . . . . .
Zn1 Zn 0.21390(4) 0.17273(3) 0.87347(4) 0.0567(2) Uani 1 1 d . . . . .
Zn4 Zn 0.70393(5) 0.29442(4) 0.90378(4) 0.0643(3) Uani 1 1 d . . . . .
O11 O 0.9352(2) 0.0240(2) 0.72269(17) 0.0602(10) Uani 1 1 d . . . . .
O2 O 0.1090(2) 0.05116(18) 0.78407(18) 0.0566(10) Uani 1 1 d . . . . .
O1 O 0.2212(2) 0.08846(17) 0.83735(18) 0.0553(10) Uani 1 1 d . . . . .
O10 O 0.5781(2) -0.0751(2) 0.76194(19) 0.0657(11) Uani 1 1 d . . . . .
O3 O 0.4085(2) -0.1001(2) 0.7017(2) 0.0683(12) Uani 1 1 d . . . . .
O12 O 0.9544(3) 0.0298(3) 0.8114(2) 0.0776(14) Uani 1 1 d . . . . .
O9 O 0.5703(2) -0.1025(2) 0.67752(19) 0.0682(12) Uani 1 1 d . . . . .
O8 O 0.5184(3) 0.2771(2) 0.8297(2) 0.0805(15) Uani 1 1 d . . . . .
O16 O 0.8287(4) -0.1415(2) 1.0682(2) 0.0862(15) Uani 1 1 d . . . . .
O5 O 0.0024(3) -0.3371(2) 0.6955(2) 0.0798(14) Uani 1 1 d . . . . .
N1 N 0.1036(3) -0.0533(2) 0.7293(3) 0.0628(14) Uani 1 1 d . . . . .
H1 H 0.088946 -0.033754 0.754086 0.075 Uiso 1 1 d R . . . .
O4 O 0.2965(3) -0.1396(2) 0.6534(2) 0.0817(15) Uani 1 1 d . . . . .
N2 N 0.4166(2) 0.0007(2) 0.7637(2) 0.0545(12) Uani 1 1 d . . . . .
H2 H 0.446159 -0.029423 0.759030 0.065 Uiso 1 1 calc R . . . .
O7 O 0.6347(3) 0.2343(2) 0.8540(3) 0.0868(16) Uani 1 1 d . . . . .
O6 O -0.1132(3) -0.2941(3) 0.6786(3) 0.0954(19) Uani 1 1 d . . . . .
O15 O 0.9119(3) -0.0640(3) 1.1013(2) 0.0914(16) Uani 1 1 d . . . . .
O17 O 0.2626(4) 0.2136(3) 0.8193(4) 0.1104(18) Uani 1 1 d . U . . .
C2 C 0.2203(3) 0.0087(2) 0.7738(2) 0.0461(12) Uani 1 1 d . . . . .
C1 C 0.1808(3) 0.0526(2) 0.8013(2) 0.0454(12) Uani 1 1 d . . . . .
C19 C 0.5252(3) 0.1727(2) 0.8114(3) 0.0550(14) Uani 1 1 d . . . . .
C5 C 0.3009(3) -0.0639(2) 0.7209(3) 0.0477(13) Uani 1 1 d . . . . .
C16 C 0.4505(3) 0.0582(2) 0.7778(2) 0.0472(12) Uani 1 1 d . . . . .
C15 C 0.3384(3) -0.1046(2) 0.6908(3) 0.0494(13) Uani 1 1 d . . . . .
C3 C 0.1820(3) -0.0406(2) 0.7395(3) 0.0537(14) Uani 1 1 d . . . . .
C7 C 0.2973(3) 0.0197(2) 0.7819(3) 0.0495(13) Uani 1 1 d . . . . .
H7 H 0.322667 0.051930 0.806392 0.059 Uiso 1 1 calc R . . . .
C17 C 0.4095(3) 0.1139(3) 0.7688(3) 0.0567(15) Uani 1 1 d . . . . .
H17 H 0.355351 0.113364 0.750609 0.068 Uiso 1 1 calc R . . . .
C18 C 0.4456(3) 0.1690(3) 0.7858(3) 0.0560(14) Uani 1 1 d . . . . .
H18 H 0.415899 0.205994 0.780068 0.067 Uiso 1 1 calc R . . . .
C6 C 0.3393(3) -0.0144(2) 0.7559(2) 0.0470(12) Uani 1 1 d . . . . .
C23 C 0.6044(3) -0.0779(3) 0.7243(3) 0.0536(14) Uani 1 1 d . . . . .
C41 C 0.8572(4) -0.0749(3) 1.0063(3) 0.0680(17) Uani 1 1 d . . . . .
C25 C 0.7135(3) -0.0436(3) 0.6895(3) 0.0567(14) Uani 1 1 d . . . . .
C44 C 0.8664(4) -0.0949(3) 1.0626(3) 0.0626(15) Uani 1 1 d . . . . .
O13 O 0.6798(4) 0.1455(3) 0.4545(2) 0.1028(18) Uani 1 1 d . . . . .
C29 C 0.7322(3) -0.0413(3) 0.7870(2) 0.0533(13) Uani 1 1 d . . . . .
H29 H 0.712407 -0.046745 0.816263 0.064 Uiso 1 1 calc R . . . .
C30 C 0.9143(3) 0.0154(3) 0.7620(3) 0.0548(14) Uani 1 1 d . . . . .
C4 C 0.2244(3) -0.0754(2) 0.7141(3) 0.0530(14) Uani 1 1 d . . . . .
H4 H 0.199486 -0.108732 0.690899 0.064 Uiso 1 1 calc R . . . .
C20 C 0.5622(4) 0.2325(3) 0.8332(3) 0.0619(16) Uani 1 1 d . . . . .
C11 C -0.0042(3) -0.2283(3) 0.7035(3) 0.0610(16) Uani 1 1 d . . . . .
C24 C 0.6848(3) -0.0534(3) 0.7335(2) 0.0522(13) Uani 1 1 d . . . . .
C21 C 0.5675(3) 0.1186(3) 0.8177(3) 0.0608(16) Uani 1 1 d . . . . .
H21 H 0.621984 0.120148 0.833732 0.073 Uiso 1 1 calc R . . . .
C22 C 0.5312(3) 0.0618(3) 0.8009(3) 0.0570(15) Uani 1 1 d . . . . .
H22 H 0.561201 0.025109 0.805003 0.068 Uiso 1 1 calc R . . . .
C10 C -0.0453(3) -0.1743(3) 0.6908(3) 0.0634(17) Uani 1 1 d . . . . .
H10 H -0.099823 -0.176232 0.675755 0.076 Uiso 1 1 calc R . . . .
C8 C 0.0704(3) -0.1125(3) 0.7211(3) 0.0595(16) Uani 1 1 d . . . . .
O14 O 0.5698(3) 0.1000(3) 0.4129(3) 0.104(2) Uani 1 1 d . . . . .
O19 O 0.3231(3) 0.1538(3) 0.9291(3) 0.112(2) Uani 1 1 d . . . . .
H19A H 0.362213 0.135378 0.922024 0.169 Uiso 1 1 d GR . . . .
H19B H 0.341530 0.161752 0.965165 0.169 Uiso 1 1 d GR . . . .
C28 C 0.8076(3) -0.0215(3) 0.7986(3) 0.0593(15) Uani 1 1 d . . . . .
N4 N 0.6698(4) -0.0543(3) 0.6347(3) 0.0858(18) Uani 1 1 d . . . . .
H4A H 0.644938 -0.089845 0.626994 0.103 Uiso 1 1 calc R . . . .
C27 C 0.8353(3) -0.0116(3) 0.7537(3) 0.0560(14) Uani 1 1 d . . . . .
C26 C 0.7875(3) -0.0237(3) 0.7012(3) 0.0590(15) Uani 1 1 d . . . . .
H26 H 0.806829 -0.017959 0.671703 0.071 Uiso 1 1 calc R . . . .
C13 C 0.0754(4) -0.2240(3) 0.7265(3) 0.0706(19) Uani 1 1 d . . . . .
H13 H 0.104887 -0.261143 0.735485 0.085 Uiso 1 1 calc R . . . .
C9 C -0.0096(3) -0.1173(3) 0.6992(3) 0.0614(16) Uani 1 1 d . . . . .
H9 H -0.039920 -0.080571 0.690046 0.074 Uiso 1 1 calc R . . . .
O18 O 0.2196(4) 0.2631(3) 0.9112(3) 0.1023(19) Uani 1 1 d . . . . .
N3 N 0.8513(4) -0.0079(4) 0.8521(3) 0.105(3) Uani 1 1 d . . . . .
H3 H 0.886602 0.020731 0.855323 0.126 Uiso 1 1 calc R . . . .
C34 C 0.6395(4) 0.0668(4) 0.5011(3) 0.0728(18) Uani 1 1 d . . . . .
C42 C 0.8134(4) -0.1039(4) 0.9600(3) 0.0761(19) Uani 1 1 d . . . . .
H42 H 0.785672 -0.140095 0.963062 0.091 Uiso 1 1 calc R . . . .
C14 C 0.1128(4) -0.1678(3) 0.7367(3) 0.0692(18) Uani 1 1 d . . . . .
H14 H 0.166996 -0.166289 0.754168 0.083 Uiso 1 1 calc R . . . .
C37 C 0.6271(5) 0.1073(4) 0.4506(3) 0.0693(17) Uani 1 1 d . . . . .
C12 C -0.0426(4) -0.2912(3) 0.6915(3) 0.0687(19) Uani 1 1 d . . . . .
C35 C 0.6921(5) 0.0798(4) 0.5484(3) 0.080(2) Uani 1 1 d . . . . .
H35 H 0.722193 0.116374 0.552032 0.096 Uiso 1 1 calc R . . . .
C36 C 0.7043(5) 0.0404(4) 0.5934(3) 0.079(2) Uani 1 1 d . . . . .
H36 H 0.743013 0.050746 0.627139 0.095 Uiso 1 1 calc R . . . .
C40 C 0.9008(5) -0.0202(5) 0.9996(4) 0.102(3) Uani 1 1 d . . . . .
H40 H 0.934301 0.000533 1.030981 0.122 Uiso 1 1 calc R . . . .
C43 C 0.8076(6) -0.0821(4) 0.9077(3) 0.089(2) Uani 1 1 d . . . . .
H43 H 0.774446 -0.102509 0.875938 0.107 Uiso 1 1 calc R . . . .
C31 C 0.6618(4) -0.0132(4) 0.5901(3) 0.0673(17) Uani 1 1 d . . . . .
N6 N 0.2078(6) 0.3274(4) 0.9748(4) 0.127(3) Uani 1 1 d . . . . .
C33 C 0.5940(4) 0.0143(4) 0.4970(3) 0.087(2) Uani 1 1 d . . . . .
H33 H 0.554086 0.005575 0.463407 0.104 Uiso 1 1 calc R . . . .
C38 C 0.8499(5) -0.0313(5) 0.9021(3) 0.092(3) Uani 1 1 d . . . . .
C32 C 0.6064(5) -0.0255(4) 0.5416(3) 0.088(2) Uani 1 1 d . . . . .
H32 H 0.575618 -0.061730 0.537851 0.106 Uiso 1 1 calc R . . . .
O20 O 0.8095(4) 0.2717(5) 0.9120(4) 0.162(3) Uani 1 1 d D U . . .
H20A H 0.842980 0.307115 0.927350 0.243 Uiso 1 1 d DR . . . .
H20B H 0.845260 0.242295 0.925290 0.243 Uiso 1 1 d DR . . . .
O21 O 0.7051(6) 0.2296(4) 0.9653(3) 0.160(4) Uani 1 1 d D . . . .
H21A H 0.708854 0.241810 0.997655 0.240 Uiso 1 1 d DR . . . .
H21B H 0.693264 0.191130 0.962405 0.240 Uiso 1 1 d DR . . . .
C39 C 0.8932(5) 0.0008(5) 0.9484(4) 0.102(3) Uani 1 1 d . . . . .
H39 H 0.918090 0.038262 0.944406 0.122 Uiso 1 1 calc R . . . .
C45 C 0.2103(7) 0.2726(4) 0.9534(5) 0.108(3) Uani 1 1 d . . . . .
H45 H 0.204100 0.237465 0.973788 0.130 Uiso 1 1 calc R . . . .
C47 C 0.2124(9) 0.3835(5) 0.9453(7) 0.165(6) Uani 1 1 d . . . . .
H47A H 0.161994 0.403934 0.932705 0.247 Uiso 1 1 calc GR . . . .
H47B H 0.227900 0.373072 0.913594 0.247 Uiso 1 1 calc GR . . . .
H47C H 0.250516 0.411633 0.969745 0.247 Uiso 1 1 calc GR . . . .
C46 C 0.1935(11) 0.3331(9) 1.0293(7) 0.186(6) Uani 1 1 d . U . . .
H46A H 0.234375 0.358227 1.054765 0.279 Uiso 1 1 calc GR . . . .
H46B H 0.193298 0.291664 1.044980 0.279 Uiso 1 1 calc GR . . . .
H46C H 0.143615 0.353178 1.023345 0.279 Uiso 1 1 calc GR . . . .
N5 N 0.2464(6) 0.2387(5) 0.7306(4) 0.147(3) Uani 1 1 d D U . . .
C49 C 0.2843(8) 0.2974(5) 0.7436(6) 0.154(3) Uani 1 1 d D U . . .
H49A H 0.316280 0.298097 0.782499 0.231 Uiso 1 1 calc GR . . . .
H49B H 0.245744 0.330608 0.736428 0.231 Uiso 1 1 calc GR . . . .
H49C H 0.316846 0.303928 0.720858 0.231 Uiso 1 1 calc GR . . . .
C48 C 0.2377(8) 0.2002(6) 0.7732(6) 0.140(3) Uani 1 1 d D U . . .
H48 H 0.210548 0.162153 0.763376 0.169 Uiso 1 1 calc R . . . .
C50 C 0.2317(8) 0.2087(6) 0.6777(5) 0.159(3) Uani 1 1 d D U . . .
H50A H 0.272922 0.219152 0.663156 0.238 Uiso 1 1 calc GR . . . .
H50B H 0.182276 0.223055 0.652106 0.238 Uiso 1 1 calc GR . . . .
H50C H 0.229986 0.163537 0.682207 0.238 Uiso 1 1 calc GR . . . .

loop_
_atom_site_aniso_label
_atom_site_aniso_U_11
_atom_site_aniso_U_22
_atom_site_aniso_U_33
_atom_site_aniso_U_23
_atom_site_aniso_U_13
_atom_site_aniso_U_12
Zn2 0.0387(4) 0.0345(4) 0.0572(4) 0.0073(3) 0.0199(3) 0.0026(3)
Zn3 0.0392(4) 0.0437(4) 0.0660(5) 0.0019(3) 0.0242(4) 0.0017(3)
Zn1 0.0451(4) 0.0468(4) 0.0813(6) -0.0062(4) 0.0253(4) -0.0026(3)
Zn4 0.0544(5) 0.0439(4) 0.0834(6) 0.0070(4) 0.0081(4) 0.0003(3)
O11 0.048(2) 0.074(3) 0.063(3) -0.005(2) 0.026(2) -0.0104(19)
O2 0.039(2) 0.057(2) 0.076(3) -0.0170(19) 0.0220(19) 0.0057(16)
O1 0.046(2) 0.047(2) 0.071(3) -0.0128(19) 0.017(2) 0.0017(17)
O10 0.045(2) 0.084(3) 0.072(3) 0.000(2) 0.025(2) -0.005(2)
O3 0.043(2) 0.065(3) 0.106(4) -0.033(2) 0.036(2) -0.0084(18)
O12 0.061(3) 0.110(4) 0.064(3) 0.005(3) 0.024(2) -0.029(3)
O9 0.049(2) 0.094(3) 0.064(3) -0.005(2) 0.023(2) -0.024(2)
O8 0.067(3) 0.043(2) 0.149(5) -0.030(3) 0.060(3) -0.023(2)
O16 0.128(5) 0.062(3) 0.075(3) 0.003(2) 0.044(3) 0.001(3)
O5 0.085(3) 0.049(2) 0.112(4) -0.005(2) 0.042(3) -0.020(2)
N1 0.042(2) 0.045(3) 0.107(4) -0.023(3) 0.033(3) -0.011(2)
O4 0.063(3) 0.069(3) 0.119(4) -0.039(3) 0.036(3) -0.004(2)
N2 0.035(2) 0.038(2) 0.095(4) -0.008(2) 0.027(2) -0.0083(18)
O7 0.070(3) 0.048(2) 0.126(5) -0.012(3) 0.010(3) -0.017(2)
O6 0.077(3) 0.087(4) 0.138(5) -0.056(3) 0.057(3) -0.044(3)
O15 0.092(4) 0.109(4) 0.071(3) -0.003(3) 0.023(3) -0.015(3)
O17 0.107(4) 0.087(3) 0.157(5) -0.004(3) 0.071(4) -0.007(3)
C2 0.033(2) 0.033(2) 0.071(4) -0.002(2) 0.017(3) 0.0010(19)
C1 0.039(3) 0.035(3) 0.066(3) 0.002(2) 0.021(3) 0.000(2)
C19 0.058(3) 0.037(3) 0.077(4) -0.001(3) 0.032(3) -0.014(2)
C5 0.042(3) 0.027(2) 0.078(4) -0.004(2) 0.025(3) -0.004(2)
C16 0.039(3) 0.044(3) 0.060(3) -0.008(2) 0.018(3) -0.007(2)
C15 0.043(3) 0.030(2) 0.078(4) -0.005(2) 0.023(3) -0.001(2)
C3 0.037(3) 0.034(3) 0.092(4) -0.010(3) 0.023(3) -0.002(2)
C7 0.042(3) 0.033(3) 0.076(4) -0.009(2) 0.024(3) -0.005(2)
C17 0.038(3) 0.046(3) 0.087(4) 0.004(3) 0.021(3) -0.009(2)
C18 0.051(3) 0.041(3) 0.080(4) 0.003(3) 0.027(3) -0.008(2)
C6 0.034(3) 0.039(3) 0.069(4) -0.002(2) 0.018(3) -0.004(2)
C23 0.044(3) 0.056(3) 0.062(4) 0.012(3) 0.020(3) -0.006(2)
C41 0.077(4) 0.067(4) 0.062(4) 0.004(3) 0.026(4) 0.006(3)
C25 0.050(3) 0.068(4) 0.053(3) 0.008(3) 0.019(3) -0.007(3)
C44 0.064(4) 0.061(4) 0.061(4) 0.001(3) 0.019(3) 0.005(3)
O13 0.128(5) 0.091(4) 0.077(4) 0.011(3) 0.017(3) -0.016(4)
C29 0.051(3) 0.060(3) 0.053(3) 0.007(3) 0.023(3) -0.006(3)
C30 0.049(3) 0.051(3) 0.068(4) 0.003(3) 0.023(3) -0.004(2)
C4 0.040(3) 0.038(3) 0.079(4) -0.015(3) 0.019(3) -0.013(2)
C20 0.063(4) 0.047(3) 0.090(5) -0.007(3) 0.045(4) -0.013(3)
C11 0.050(3) 0.061(4) 0.081(4) -0.025(3) 0.034(3) -0.025(3)
C24 0.051(3) 0.050(3) 0.059(3) 0.011(2) 0.024(3) -0.002(2)
C21 0.037(3) 0.054(3) 0.088(5) -0.012(3) 0.015(3) -0.007(2)
C22 0.047(3) 0.039(3) 0.087(4) -0.006(3) 0.026(3) -0.009(2)
C10 0.045(3) 0.078(4) 0.071(4) -0.023(3) 0.026(3) -0.020(3)
C8 0.044(3) 0.054(3) 0.090(5) -0.021(3) 0.034(3) -0.010(3)
O14 0.079(4) 0.139(5) 0.093(4) 0.060(4) 0.029(3) 0.019(4)
O19 0.080(4) 0.134(6) 0.111(5) -0.023(4) 0.017(4) 0.004(4)
C28 0.054(3) 0.066(4) 0.054(4) 0.006(3) 0.014(3) -0.008(3)
N4 0.086(4) 0.094(5) 0.079(4) 0.012(3) 0.030(4) -0.025(3)
C27 0.054(3) 0.059(3) 0.062(4) 0.004(3) 0.028(3) -0.003(3)
C26 0.055(3) 0.072(4) 0.056(4) 0.002(3) 0.025(3) -0.016(3)
C13 0.058(4) 0.043(3) 0.121(6) -0.008(3) 0.044(4) -0.013(3)
C9 0.034(3) 0.060(3) 0.092(5) -0.024(3) 0.023(3) -0.009(2)
O18 0.120(5) 0.079(4) 0.128(5) -0.026(3) 0.068(4) -0.019(3)
N3 0.093(5) 0.158(7) 0.062(4) 0.001(4) 0.024(4) -0.056(5)
C34 0.053(4) 0.083(5) 0.078(5) -0.001(4) 0.015(4) 0.000(3)
C42 0.074(4) 0.080(5) 0.072(5) -0.002(4) 0.021(4) -0.008(4)
C14 0.051(3) 0.052(3) 0.111(6) -0.014(3) 0.036(4) -0.011(3)
C37 0.074(5) 0.079(5) 0.048(4) 0.001(3) 0.011(4) -0.007(4)
C12 0.068(4) 0.076(5) 0.079(4) -0.034(3) 0.048(4) -0.037(4)
C35 0.103(6) 0.080(5) 0.053(4) 0.008(3) 0.020(4) -0.009(4)
C36 0.103(6) 0.081(5) 0.052(4) 0.011(3) 0.023(4) -0.016(4)
C40 0.089(6) 0.149(8) 0.070(5) -0.016(5) 0.031(5) -0.047(6)
C43 0.119(7) 0.095(6) 0.058(4) -0.013(4) 0.036(4) -0.038(5)
C31 0.054(4) 0.087(5) 0.060(4) 0.007(3) 0.017(3) -0.005(3)
N6 0.172(9) 0.085(5) 0.129(7) -0.036(5) 0.056(7) -0.018(5)
C33 0.065(4) 0.115(6) 0.068(5) 0.015(4) 0.008(4) -0.022(4)
C38 0.082(5) 0.132(7) 0.050(4) -0.001(4) 0.008(4) -0.030(5)
C32 0.079(5) 0.110(6) 0.077(5) 0.011(4) 0.028(4) -0.031(4)
O20 0.099(4) 0.188(7) 0.193(7) 0.072(6) 0.043(5) 0.056(5)
O21 0.262(11) 0.091(5) 0.114(6) 0.026(4) 0.046(6) 0.029(6)
C39 0.095(6) 0.131(7) 0.080(5) -0.001(5) 0.029(5) -0.062(6)
C45 0.145(9) 0.075(6) 0.103(7) -0.013(5) 0.039(7) 0.005(5)
C47 0.230(15) 0.080(7) 0.210(15) -0.042(8) 0.108(12) -0.060(8)
C46 0.212(10) 0.187(10) 0.175(10) -0.021(8) 0.084(8) -0.016(8)
N5 0.142(5) 0.119(5) 0.178(6) 0.001(5) 0.050(5) -0.016(4)
C49 0.147(5) 0.125(5) 0.186(7) -0.004(5) 0.050(5) -0.010(5)
C48 0.132(5) 0.115(5) 0.179(7) -0.005(5) 0.057(6) -0.004(5)
C50 0.146(5) 0.132(5) 0.191(7) -0.006(5) 0.049(6) -0.007(5)

loop_
_atom_type_symbol
_atom_type_description
_atom_type_scat_dispersion_real
_atom_type_scat_dispersion_imag
_atom_type_scat_source
C C 0.0181 0.0091 'International Tables Vol C Tables 4.2.6.8 and 6.1.1.4'
H H 0.0000 0.0000 'International Tables Vol C Tables 4.2.6.8 and 6.1.1.4'
N N 0.0311 0.0180 'International Tables Vol C Tables 4.2.6.8 and 6.1.1.4'
O O 0.0492 0.0322 'International Tables Vol C Tables 4.2.6.8 and 6.1.1.4'
Zn Zn -1.5491 0.6778 'International Tables Vol C Tables 4.2.6.8 and 6.1.1.4'

loop_
_geom_angle_atom_site_label_1
_geom_angle_atom_site_label_2
_geom_angle_atom_site_label_3
_geom_angle
_geom_angle_site_symmetry_1
_geom_angle_site_symmetry_3
_geom_angle_publ_flag
O3 Zn2 O9 114.70(19) . . ?
O3 Zn2 O14 107.8(3) . 3_656 ?
O9 Zn2 O14 94.9(2) . 3_656 ?
O8 Zn2 O3 112.8(2) 2_646 . ?
O8 Zn2 O9 104.7(2) 2_646 . ?
O8 Zn2 O14 120.9(3) 2_646 3_656 ?
O2 Zn3 O12 110.7(2) 1_655 . ?
O5 Zn3 O2 119.5(2) 2_656 1_655 ?
O5 Zn3 O12 102.3(2) 2_656 . ?
O15 Zn3 O2 109.0(2) 3_757 1_655 ?
O15 Zn3 O12 94.8(2) 3_757 . ?
O15 Zn3 O5 117.2(3) 3_757 2_656 ?
O1 Zn1 O17 87.7(2) . . ?
O1 Zn1 O19 86.9(2) . . ?
O1 Zn1 O18 173.3(2) . . ?
O16 Zn1 O1 98.29(19) 3_657 . ?
O16 Zn1 O17 173.4(3) 3_657 . ?
O16 Zn1 O19 87.0(3) 3_657 . ?
O16 Zn1 O18 86.4(2) 3_657 . ?
O6 Zn1 O1 101.1(2) 2_556 . ?
O6 Zn1 O16 96.5(2) 2_556 3_657 ?
O6 Zn1 O17 84.9(3) 2_556 . ?
O6 Zn1 O19 170.6(3) 2_556 . ?
O6 Zn1 O18 83.0(3) 2_556 . ?
O17 Zn1 O18 87.5(3) . . ?
O19 Zn1 O17 90.7(3) . . ?
O19 Zn1 O18 88.5(3) . . ?
O4 Zn4 O21 177.5(3) 2_656 . ?
O7 Zn4 O4 98.0(2) . 2_656 ?
O7 Zn4 O13 128.2(3) . 4_566 ?
O7 Zn4 O21 84.2(3) . . ?
O13 Zn4 O4 94.4(3) 4_566 2_656 ?
O13 Zn4 O21 83.2(3) 4_566 . ?
O20 Zn4 O4 90.9(3) . 2_656 ?
O20 Zn4 O7 108.2(4) . . ?
O20 Zn4 O13 121.7(4) . 4_566 ?
O20 Zn4 O21 89.6(4) . . ?
C1 O2 Zn3 125.4(4) . 1_455 ?
C1 O1 Zn1 140.2(3) . . ?
C15 O3 Zn2 126.0(4) . . ?
C30 O12 Zn3 118.1(4) . . ?
C23 O9 Zn2 120.6(4) . . ?
C20 O8 Zn2 134.5(4) . 2_656 ?
C44 O16 Zn1 135.6(5) . 3_657 ?
C12 O5 Zn3 117.3(4) . 2_646 ?
C3 N1 H1 108.5 . . ?
C8 N1 H1 108.7 . . ?
C8 N1 C3 125.1(5) . . ?
C15 O4 Zn4 145.0(4) . 2_646 ?
C16 N2 H2 116.9 . . ?
C16 N2 C6 126.3(4) . . ?
C6 N2 H2 116.9 . . ?
C20 O7 Zn4 131.5(5) . . ?
C12 O6 Zn1 148.1(5) . 2_546 ?
C44 O15 Zn3 130.5(5) . 3_757 ?
C48 O17 Zn1 118.2(8) . . ?
C3 C2 C1 123.2(4) . . ?
C7 C2 C1 117.0(5) . . ?
C7 C2 C3 119.7(5) . . ?
O2 C1 C2 116.1(5) . . ?
O1 C1 O2 125.4(5) . . ?
O1 C1 C2 118.5(4) . . ?
C18 C19 C20 120.6(5) . . ?
C21 C19 C18 118.1(5) . . ?
C21 C19 C20 121.2(6) . . ?
C6 C5 C15 123.7(4) . . ?
C4 C5 C15 117.4(5) . . ?
C4 C5 C6 119.0(5) . . ?
N2 C16 C17 123.7(5) . . ?
N2 C16 C22 118.9(5) . . ?
C17 C16 C22 117.4(5) . . ?
O3 C15 O4 123.2(5) . . ?
O3 C15 C5 118.0(5) . . ?
O4 C15 C5 118.7(5) . . ?
N1 C3 C2 122.0(5) . . ?
C4 C3 N1 120.7(5) . . ?
C4 C3 C2 117.2(5) . . ?
C2 C7 H7 118.5 . . ?
C2 C7 C6 123.0(5) . . ?
C6 C7 H7 118.5 . . ?
C16 C17 H17 119.5 . . ?
C18 C17 C16 121.1(5) . . ?
C18 C17 H17 119.5 . . ?
C19 C18 H18 119.1 . . ?
C17 C18 C19 121.8(5) . . ?
C17 C18 H18 119.1 . . ?
N2 C6 C5 121.8(5) . . ?
C7 C6 N2 120.6(5) . . ?
C7 C6 C5 117.5(4) . . ?
O10 C23 O9 124.9(5) . . ?
O10 C23 C24 119.1(6) . . ?
O9 C23 C24 116.0(5) . . ?
C42 C41 C44 125.3(7) . . ?
C42 C41 C40 117.0(7) . . ?
C40 C41 C44 117.6(6) . . ?
N4 C25 C24 123.0(5) . . ?
C26 C25 C24 118.8(6) . . ?
C26 C25 N4 118.2(5) . . ?
O16 C44 O15 125.4(6) . . ?
O16 C44 C41 117.4(6) . . ?
O15 C44 C41 117.3(6) . . ?
C37 O13 Zn4 135.3(5) . 4_565 ?
C24 C29 H29 119.2 . . ?
C28 C29 H29 119.2 . . ?
C28 C29 C24 121.6(5) . . ?
O11 C30 O12 123.9(5) . . ?
O11 C30 C27 119.8(6) . . ?
O12 C30 C27 116.3(5) . . ?
C5 C4 C3 123.5(5) . . ?
C5 C4 H4 118.2 . . ?
C3 C4 H4 118.2 . . ?
O8 C20 O7 125.3(6) . . ?
O8 C20 C19 116.1(6) . . ?
O7 C20 C19 118.6(6) . . ?
C10 C11 C13 117.9(5) . . ?
C10 C11 C12 122.0(6) . . ?
C13 C11 C12 120.1(6) . . ?
C25 C24 C23 122.2(6) . . ?
C29 C24 C23 118.5(5) . . ?
C29 C24 C25 119.3(5) . . ?
C19 C21 H21 119.7 . . ?
C19 C21 C22 120.6(5) . . ?
C22 C21 H21 119.7 . . ?
C16 C22 H22 119.6 . . ?
C21 C22 C16 120.8(5) . . ?
C21 C22 H22 119.6 . . ?
C11 C10 H10 119.2 . . ?
C11 C10 C9 121.7(5) . . ?
C9 C10 H10 119.2 . . ?
N1 C8 C14 123.7(5) . . ?
C9 C8 N1 118.5(5) . . ?
C9 C8 C14 117.6(5) . . ?
C37 O14 Zn2 132.7(6) . 3_656 ?
Zn1 O19 H19A 127.2 . . ?
Zn1 O19 H19B 128.5 . . ?
H19A O19 H19B 104.3 . . ?
C29 C28 C27 118.2(6) . . ?
N3 C28 C29 119.3(6) . . ?
N3 C28 C27 122.3(6) . . ?
C25 N4 H4A 117.0 . . ?
C25 N4 C31 126.1(6) . . ?
C31 N4 H4A 117.0 . . ?
C28 C27 C30 121.8(6) . . ?
C26 C27 C30 118.9(5) . . ?
C26 C27 C28 119.2(5) . . ?
C25 C26 C27 122.9(5) . . ?
C25 C26 H26 118.6 . . ?
C27 C26 H26 118.6 . . ?
C11 C13 H13 119.0 . . ?
C14 C13 C11 122.0(6) . . ?
C14 C13 H13 119.0 . . ?
C10 C9 C8 120.9(6) . . ?
C10 C9 H9 119.5 . . ?
C8 C9 H9 119.5 . . ?
C45 O18 Zn1 125.0(7) . . ?
C28 N3 H3 114.1 . . ?
C28 N3 C38 131.8(7) . . ?
C38 N3 H3 114.1 . . ?
C35 C34 C37 122.0(7) . . ?
C35 C34 C33 118.9(7) . . ?
C33 C34 C37 119.1(6) . . ?
C41 C42 H42 119.0 . . ?
C41 C42 C43 122.1(7) . . ?
C43 C42 H42 119.0 . . ?
C8 C14 H14 120.1 . . ?
C13 C14 C8 119.8(6) . . ?
C13 C14 H14 120.1 . . ?
O13 C37 C34 114.7(6) . . ?
O14 C37 O13 127.5(7) . . ?
O14 C37 C34 117.8(7) . . ?
O5 C12 C11 115.6(5) . . ?
O6 C12 O5 125.6(6) . . ?
O6 C12 C11 118.8(7) . . ?
C34 C35 H35 119.6 . . ?
C34 C35 C36 120.7(8) . . ?
C36 C35 H35 119.6 . . ?
C35 C36 H36 119.1 . . ?
C31 C36 C35 121.8(7) . . ?
C31 C36 H36 119.1 . . ?
C41 C40 H40 120.1 . . ?
C39 C40 C41 119.9(7) . . ?
C39 C40 H40 120.1 . . ?
C42 C43 H43 119.9 . . ?
C38 C43 C42 120.2(7) . . ?
C38 C43 H43 119.9 . . ?
C36 C31 N4 124.6(6) . . ?
C32 C31 N4 118.1(7) . . ?
C32 C31 C36 117.2(7) . . ?
C45 N6 C47 120.9(11) . . ?
C45 N6 C46 120.4(12) . . ?
C47 N6 C46 118.5(10) . . ?
C34 C33 H33 119.7 . . ?
C34 C33 C32 120.6(7) . . ?
C32 C33 H33 119.7 . . ?
C43 C38 N3 124.7(7) . . ?
C43 C38 C39 119.3(7) . . ?
C39 C38 N3 115.9(8) . . ?
C31 C32 C33 120.7(7) . . ?
C31 C32 H32 119.7 . . ?
C33 C32 H32 119.7 . . ?
Zn4 O20 H20A 108.8 . . ?
Zn4 O20 H20B 143.1 . . ?
H20A O20 H20B 96.4 . . ?
Zn4 O21 H21A 120.6 . . ?
Zn4 O21 H21B 129.7 . . ?
H21A O21 H21B 108.5 . . ?
C40 C39 C38 121.2(8) . . ?
C40 C39 H39 119.4 . . ?
C38 C39 H39 119.4 . . ?
O18 C45 N6 125.7(11) . . ?
O18 C45 H45 117.1 . . ?
N6 C45 H45 117.1 . . ?
N6 C47 H47A 109.5 . . ?
N6 C47 H47B 109.5 . . ?
N6 C47 H47C 109.5 . . ?
H47A C47 H47B 109.5 . . ?
H47A C47 H47C 109.5 . . ?
H47B C47 H47C 109.5 . . ?
N6 C46 H46A 109.5 . . ?
N6 C46 H46B 109.5 . . ?
N6 C46 H46C 109.5 . . ?
H46A C46 H46B 109.5 . . ?
H46A C46 H46C 109.5 . . ?
H46B C46 H46C 109.5 . . ?
C49 N5 C50 122.6(9) . . ?
C48 N5 C49 120.2(11) . . ?
C48 N5 C50 115.6(11) . . ?
N5 C49 H49A 109.5 . . ?
N5 C49 H49B 109.5 . . ?
N5 C49 H49C 109.5 . . ?
H49A C49 H49B 109.5 . . ?
H49A C49 H49C 109.5 . . ?
H49B C49 H49C 109.5 . . ?
O17 C48 N5 122.7(13) . . ?
O17 C48 H48 118.7 . . ?
N5 C48 H48 118.7 . . ?
N5 C50 H50A 109.5 . . ?
N5 C50 H50B 109.5 . . ?
N5 C50 H50C 109.5 . . ?
H50A C50 H50B 109.5 . . ?
H50A C50 H50C 109.5 . . ?
H50B C50 H50C 109.5 . . ?

loop_
_geom_bond_atom_site_label_1
_geom_bond_atom_site_label_2
_geom_bond_distance
_geom_bond_site_symmetry_2
_geom_bond_publ_flag
Zn2 O3 1.924(4) . ?
Zn2 O9 1.930(4) . ?
Zn2 O8 1.908(4) 2_646 ?
Zn2 O14 1.932(6) 3_656 ?
Zn3 O2 1.936(4) 1_655 ?
Zn3 O12 1.942(4) . ?
Zn3 O5 1.902(4) 2_656 ?
Zn3 O15 1.898(6) 3_757 ?
Zn1 O1 2.064(4) . ?
Zn1 O16 2.032(5) 3_657 ?
Zn1 O6 2.023(5) 2_556 ?
Zn1 O17 2.092(7) . ?
Zn1 O19 2.085(6) . ?
Zn1 O18 2.162(6) . ?
Zn4 O4 2.047(5) 2_656 ?
Zn4 O7 1.964(5) . ?
Zn4 O13 1.993(6) 4_566 ?
Zn4 O20 1.947(7) . ?
Zn4 O21 2.108(8) . ?
O11 C30 1.216(7) . ?
O2 C1 1.248(6) . ?
O1 C1 1.247(7) . ?
O10 C23 1.223(8) . ?
O3 C15 1.232(6) . ?
O12 C30 1.279(8) . ?
O9 C23 1.276(7) . ?
O8 C20 1.238(8) . ?
O16 C44 1.256(8) . ?
O5 C12 1.273(9) . ?
N1 H1 0.8804 . ?
N1 C3 1.407(7) . ?
N1 C8 1.398(7) . ?
O4 C15 1.263(7) . ?
N2 H2 0.8800 . ?
N2 C16 1.378(7) . ?
N2 C6 1.410(6) . ?
O7 C20 1.264(8) . ?
O6 C12 1.233(8) . ?
O15 C44 1.258(8) . ?
O17 C48 1.160(14) . ?
C2 C1 1.506(7) . ?
C2 C3 1.411(8) . ?
C2 C7 1.384(7) . ?
C19 C18 1.395(8) . ?
C19 C20 1.477(8) . ?
C19 C21 1.380(8) . ?
C5 C15 1.487(8) . ?
C5 C6 1.422(7) . ?
C5 C4 1.383(7) . ?
C16 C17 1.395(8) . ?
C16 C22 1.408(8) . ?
C3 C4 1.394(8) . ?
C7 H7 0.9500 . ?
C7 C6 1.391(8) . ?
C17 H17 0.9500 . ?
C17 C18 1.358(8) . ?
C18 H18 0.9500 . ?
C23 C24 1.515(8) . ?
C41 C44 1.472(9) . ?
C41 C42 1.350(10) . ?
C41 C40 1.469(11) . ?
C25 C24 1.421(8) . ?
C25 N4 1.393(9) . ?
C25 C26 1.364(8) . ?
O13 C37 1.251(9) . ?
C29 H29 0.9500 . ?
C29 C24 1.389(8) . ?
C29 C28 1.388(8) . ?
C30 C27 1.514(8) . ?
C4 H4 0.9500 . ?
C11 C10 1.365(10) . ?
C11 C13 1.390(9) . ?
C11 C12 1.510(8) . ?
C21 H21 0.9500 . ?
C21 C22 1.391(8) . ?
C22 H22 0.9500 . ?
C10 H10 0.9500 . ?
C10 C9 1.375(9) . ?
C8 C9 1.397(8) . ?
C8 C14 1.406(9) . ?
O14 C37 1.183(9) . ?
O19 H19A 0.8937 . ?
O19 H19B 0.8943 . ?
C28 C27 1.432(8) . ?
C28 N3 1.378(9) . ?
N4 H4A 0.8800 . ?
N4 C31 1.420(9) . ?
C27 C26 1.372(9) . ?
C26 H26 0.9500 . ?
C13 H13 0.9500 . ?
C13 C14 1.373(8) . ?
C9 H9 0.9500 . ?
O18 C45 1.178(12) . ?
N3 H3 0.8800 . ?
N3 C38 1.393(10) . ?
C34 C37 1.521(10) . ?
C34 C35 1.310(10) . ?
C34 C33 1.389(11) . ?
C42 H42 0.9500 . ?
C42 C43 1.400(10) . ?
C14 H14 0.9500 . ?
C35 H35 0.9500 . ?
C35 C36 1.393(10) . ?
C36 H36 0.9500 . ?
C36 C31 1.382(10) . ?
C40 H40 0.9500 . ?
C40 C39 1.359(12) . ?
C43 H43 0.9500 . ?
C43 C38 1.379(11) . ?
C31 C32 1.352(10) . ?
N6 C45 1.308(12) . ?
N6 C47 1.446(16) . ?
N6 C46 1.522(18) . ?
C33 H33 0.9500 . ?
C33 C32 1.392(11) . ?
C38 C39 1.381(11) . ?
C32 H32 0.9500 . ?
O20 H20A 0.9768 . ?
O20 H20B 0.8962 . ?
O21 H21A 0.8566 . ?
O21 H21B 0.8534 . ?
C39 H39 0.9500 . ?
C45 H45 0.9500 . ?
C47 H47A 0.9800 . ?
C47 H47B 0.9800 . ?
C47 H47C 0.9800 . ?
C46 H46A 0.9800 . ?
C46 H46B 0.9800 . ?
C46 H46C 0.9800 . ?
N5 C49 1.429(8) . ?
N5 C48 1.428(9) . ?
N5 C50 1.451(9) . ?
C49 H49A 0.9800 . ?
C49 H49B 0.9800 . ?
C49 H49C 0.9800 . ?
C48 H48 0.9500 . ?
C50 H50A 0.9800 . ?
C50 H50B 0.9800 . ?
C50 H50C 0.9800 . ?

loop_
_platon_squeeze_void_nr
_platon_squeeze_void_average_x
_platon_squeeze_void_average_y
_platon_squeeze_void_average_z
_platon_squeeze_void_volume
_platon_squeeze_void_count_electrons
_platon_squeeze_void_content
1 0.026 -0.021 0.376 5531 1124 '32DMF '
